data_2212600
loop_
_publ_author_name
'Wu-Lan Zeng'
'Sai Bi'
'Jun Wan'

_publ_section_title
;
 2-(Benzotriazol-1-yl)-1-(4-methylbenzoyl)ethyl 4-ethylbenzoate
;
_journal_coeditor_code HK2197
_journal_issue 3
_journal_name_full 'Acta Crystallographica Section E'
_journal_page_first o1076
_journal_page_last o1077
_journal_paper_doi 10.1107/S1600536807004072
_journal_volume 63
_journal_year 2007
_chemical_formula_iupac 'C25 H23 N3 O3'
_chemical_formula_moiety 'C25 H23 N3 O3'
_chemical_formula_sum 'C25 H23 N3 O3'
_chemical_formula_weight 413.46
_chemical_name_systematic
;
2-(Benzotriazol-1-yl)-1-(4-methylbenzoyl)ethyl 4-ethylbenzoate
;
_space_group_IT_number 14
_symmetry_cell_setting monoclinic
_symmetry_space_group_name_Hall '-P 2ybc'
_symmetry_space_group_name_H-M 'P 1 21/c 1'
_atom_sites_solution_hydrogens geom
_atom_sites_solution_primary direct
_atom_sites_solution_secondary difmap
_audit_creation_method SHELXL97
_cell_angle_alpha 90.00
_cell_angle_beta 102.401(4)
_cell_angle_gamma 90.00
_cell_formula_units_Z 4
_cell_length_a 13.126(3)
_cell_length_b 19.136(4)
_cell_length_c 8.771(2)
_cell_measurement_reflns_used 2024
_cell_measurement_temperature 294(2)
_cell_measurement_theta_max 21.95
_cell_measurement_theta_min 2.66
_cell_volume 2151.7(8)
_computing_cell_refinement 'SAINT (Siemens, 1996)'
_computing_data_collection 'SMART (Siemens, 1996)'
_computing_data_reduction SAINT
_computing_molecular_graphics 'SHELXTL (Sheldrick, 1997b)'
_computing_publication_material
;
SHELXTL, PARST (Nardelli, 1995) and PLATON (Spek, 2003)
;
_computing_structure_refinement 'SHELXL97 (Sheldrick, 1997a)'
_computing_structure_solution 'SHELXS97 (Sheldrick, 1997a)'
_diffrn_ambient_temperature 294(2)
_diffrn_detector_area_resol_mean 8.33
_diffrn_measured_fraction_theta_full 0.994
_diffrn_measured_fraction_theta_max 0.994
_diffrn_measurement_device_type
;
Siemens SMART 1000 CCD area-detector
;
_diffrn_measurement_method \w
_diffrn_radiation_monochromator graphite
_diffrn_radiation_source 'fine-focus sealed tube'
_diffrn_radiation_type MoK\a
_diffrn_radiation_wavelength 0.71073
_diffrn_reflns_av_R_equivalents 0.0349
_diffrn_reflns_av_sigmaI/netI 0.0418
_diffrn_reflns_limit_h_max 13
_diffrn_reflns_limit_h_min -15
_diffrn_reflns_limit_k_max 23
_diffrn_reflns_limit_k_min -22
_diffrn_reflns_limit_l_max 10
_diffrn_reflns_limit_l_min -10
_diffrn_reflns_number 11465
_diffrn_reflns_theta_full 25.56
_diffrn_reflns_theta_max 25.56
_diffrn_reflns_theta_min 1.59
_diffrn_standards_number 0
_exptl_absorpt_coefficient_mu 0.085
_exptl_absorpt_correction_T_max 0.9873
_exptl_absorpt_correction_T_min 0.9627
_exptl_absorpt_correction_type multi-scan
_exptl_absorpt_process_details '(SADABS; Sheldrick, 1996)'
_exptl_crystal_colour colorless
_exptl_crystal_density_diffrn 1.276
_exptl_crystal_density_method 'not measured'
_exptl_crystal_description block
_exptl_crystal_F_000 872
_exptl_crystal_size_max 0.45
_exptl_crystal_size_mid 0.35
_exptl_crystal_size_min 0.15
_refine_diff_density_max 0.260
_refine_diff_density_min -0.204
_refine_ls_extinction_method none
_refine_ls_goodness_of_fit_ref 1.031
_refine_ls_hydrogen_treatment constr
_refine_ls_matrix_type full
_refine_ls_number_parameters 280
_refine_ls_number_reflns 4008
_refine_ls_number_restraints 0
_refine_ls_restrained_S_all 1.031
_refine_ls_R_factor_all 0.0809
_refine_ls_R_factor_gt 0.0540
_refine_ls_shift/su_max 0.000
_refine_ls_shift/su_mean 0.000
_refine_ls_structure_factor_coef Fsqd
_refine_ls_weighting_details 'calc w=1/[\s^2^(Fo^2^)+(0.0621P)^2^+0.3223P] where P=(Fo^2^+2Fc^2^)/3'
_refine_ls_weighting_scheme calc
_refine_ls_wR_factor_gt 0.1248
_refine_ls_wR_factor_ref 0.1392
_reflns_number_gt 2816
_reflns_number_total 4008
_reflns_threshold_expression I>2\s(I)
_cod_data_source_file hk2197.cif
_cod_data_source_block I
_cod_original_sg_symbol_H-M 'P 21/c'
_cod_database_code 2212600
_cod_database_fobs_code 2212600

loop_
_symmetry_equiv_pos_as_xyz
'x, y, z'
'-x, y+1/2, -z+1/2'
'-x, -y, -z'
'x, -y-1/2, z-1/2'

loop_
_atom_site_type_symbol
_atom_site_label
_atom_site_fract_x
_atom_site_fract_y
_atom_site_fract_z
_atom_site_U_iso_or_equiv
_atom_site_adp_type
_atom_site_calc_flag
_atom_site_refinement_flags
_atom_site_occupancy
O O1 0.51720(13) 0.18744(9) 0.27966(19) 0.0654(5) Uani d . 1
O O2 0.55223(10) 0.11926(7) 0.49190(15) 0.0452(4) Uani d . 1
O O3 0.50729(11) 0.02217(8) 0.27814(18) 0.0564(4) Uani d . 1
N N1 0.75764(13) 0.09521(9) 0.7005(2) 0.0464(5) Uani d . 1
N N2 0.85910(15) 0.11094(12) 0.7051(3) 0.0651(6) Uani d . 1
N N3 0.89140(16) 0.15408(12) 0.8216(3) 0.0711(6) Uani d . 1
C C1 0.63311(17) -0.03646(11) 0.0935(2) 0.0462(5) Uani d . 1
H H1A 0.5641 -0.0511 0.0778 0.055 Uiso calc R 1
C C2 0.69676(18) -0.06412(12) 0.0028(3) 0.0540(6) Uani d . 1
H H2B 0.6700 -0.0971 -0.0732 0.065 Uiso calc R 1
C C3 0.79976(19) -0.04377(12) 0.0229(3) 0.0541(6) Uani d . 1
C C4 0.83683(18) 0.00579(13) 0.1369(3) 0.0609(7) Uani d . 1
H H4A 0.9059 0.0203 0.1524 0.073 Uiso calc R 1
C C5 0.77352(17) 0.03404(12) 0.2277(3) 0.0513(6) Uani d . 1
H H5A 0.8002 0.0675 0.3026 0.062 Uiso calc R 1
C C6 0.67051(15) 0.01301(10) 0.2081(2) 0.0395(5) Uani d . 1
C C7 0.59812(16) 0.04019(10) 0.3025(2) 0.0408(5) Uani d . 1
C C8 0.63926(15) 0.08989(11) 0.4392(2) 0.0413(5) Uani d . 1
H H8A 0.6818 0.1269 0.4073 0.050 Uiso calc R 1
C C9 0.70177(16) 0.04987(11) 0.5791(2) 0.0466(5) Uani d . 1
H H9A 0.6546 0.0206 0.6222 0.056 Uiso calc R 1
H H9B 0.7513 0.0195 0.5439 0.056 Uiso calc R 1
C C10 0.72383(16) 0.12919(10) 0.8165(2) 0.0428(5) Uani d . 1
C C11 0.81001(19) 0.16677(11) 0.8932(3) 0.0532(6) Uani d . 1
C C12 0.8029(2) 0.20896(13) 1.0217(3) 0.0690(7) Uani d . 1
H H12A 0.8597 0.2346 1.0750 0.083 Uiso calc R 1
C C13 0.7096(2) 0.21072(13) 1.0648(3) 0.0717(8) Uani d . 1
H H13A 0.7028 0.2382 1.1495 0.086 Uiso calc R 1
C C14 0.6233(2) 0.17252(13) 0.9858(3) 0.0628(7) Uani d . 1
H H14A 0.5610 0.1753 1.0197 0.075 Uiso calc R 1
C C15 0.62812(18) 0.13128(12) 0.8606(3) 0.0528(6) Uani d . 1
H H15A 0.5708 0.1060 0.8079 0.063 Uiso calc R 1
C C16 0.49037(17) 0.16366(11) 0.3911(2) 0.0444(5) Uani d . 1
C C17 0.38953(16) 0.17661(10) 0.4341(2) 0.0436(5) Uani d . 1
C C18 0.35053(17) 0.13338(11) 0.5336(3) 0.0471(5) Uani d . 1
H H18A 0.3922 0.0977 0.5856 0.057 Uiso calc R 1
C C19 0.25058(17) 0.14207(12) 0.5573(3) 0.0533(6) Uani d . 1
H H19A 0.2256 0.1118 0.6237 0.064 Uiso calc R 1
C C20 0.18690(17) 0.19539(12) 0.4835(3) 0.0518(6) Uani d . 1
C C21 0.22897(19) 0.24025(14) 0.3900(3) 0.0671(7) Uani d . 1
H H21A 0.1894 0.2781 0.3441 0.080 Uiso calc R 1
C C22 0.32750(18) 0.23086(13) 0.3624(3) 0.0615(7) Uani d . 1
H H22A 0.3524 0.2610 0.2955 0.074 Uiso calc R 1
C C23 0.07531(18) 0.20208(15) 0.5002(3) 0.0696(7) Uani d . 1
H H23A 0.0717 0.1905 0.6066 0.084 Uiso calc R 1
H H23B 0.0534 0.2503 0.4816 0.084 Uiso calc R 1
C C24 0.0021(2) 0.15660(19) 0.3920(4) 0.1065(12) Uani d . 1
H H24A -0.0672 0.1631 0.4085 0.160 Uiso calc R 1
H H24B 0.0223 0.1086 0.4112 0.160 Uiso calc R 1
H H24C 0.0038 0.1685 0.2863 0.160 Uiso calc R 1
C C25 0.8687(2) -0.07411(15) -0.0780(3) 0.0805(8) Uani d . 1
H H25A 0.9367 -0.0533 -0.0501 0.121 Uiso calc R 1
H H25B 0.8388 -0.0646 -0.1858 0.121 Uiso calc R 1
H H25C 0.8744 -0.1237 -0.0622 0.121 Uiso calc R 1

loop_
_atom_site_aniso_label
_atom_site_aniso_U_11
_atom_site_aniso_U_22
_atom_site_aniso_U_33
_atom_site_aniso_U_12
_atom_site_aniso_U_13
_atom_site_aniso_U_23
O1 0.0720(12) 0.0726(12) 0.0564(11) 0.0146(9) 0.0242(9) 0.0192(9)
O2 0.0455(9) 0.0521(9) 0.0379(8) 0.0097(7) 0.0089(7) -0.0011(7)
O3 0.0402(9) 0.0670(11) 0.0624(11) -0.0061(7) 0.0115(8) -0.0153(8)
N1 0.0396(10) 0.0530(11) 0.0437(11) -0.0015(8) 0.0024(8) -0.0035(8)
N2 0.0419(12) 0.0843(15) 0.0658(14) -0.0039(10) 0.0040(10) -0.0034(12)
N3 0.0508(13) 0.0841(16) 0.0704(15) -0.0157(11) -0.0047(11) -0.0054(13)
C1 0.0445(13) 0.0493(13) 0.0434(13) -0.0012(10) 0.0061(10) -0.0032(10)
C2 0.0608(15) 0.0536(14) 0.0470(14) 0.0052(11) 0.0103(11) -0.0099(11)
C3 0.0595(15) 0.0560(15) 0.0500(14) 0.0087(11) 0.0184(12) -0.0008(11)
C4 0.0440(14) 0.0716(17) 0.0707(17) -0.0057(12) 0.0205(12) -0.0074(14)
C5 0.0492(14) 0.0514(14) 0.0543(14) -0.0077(10) 0.0131(11) -0.0124(11)
C6 0.0411(12) 0.0397(12) 0.0374(11) 0.0009(9) 0.0074(9) 0.0018(9)
C7 0.0398(12) 0.0405(12) 0.0407(12) 0.0010(9) 0.0055(9) 0.0035(9)
C8 0.0391(12) 0.0460(12) 0.0395(12) 0.0001(9) 0.0097(9) -0.0038(9)
C9 0.0465(13) 0.0481(13) 0.0431(13) 0.0036(10) 0.0053(10) -0.0062(10)
C10 0.0504(13) 0.0400(12) 0.0336(11) -0.0034(10) -0.0006(10) 0.0035(9)
C11 0.0567(15) 0.0490(14) 0.0461(13) -0.0099(11) -0.0062(11) 0.0062(11)
C12 0.089(2) 0.0521(16) 0.0543(16) -0.0179(14) -0.0109(14) -0.0053(12)
C13 0.115(2) 0.0511(16) 0.0445(15) -0.0037(15) 0.0078(16) -0.0096(12)
C14 0.0834(19) 0.0599(16) 0.0472(14) -0.0011(13) 0.0189(13) -0.0032(12)
C15 0.0615(15) 0.0543(14) 0.0422(13) -0.0083(11) 0.0103(11) -0.0034(11)
C16 0.0532(14) 0.0413(12) 0.0369(12) 0.0029(10) 0.0054(10) -0.0023(10)
C17 0.0492(13) 0.0411(12) 0.0380(12) 0.0054(10) 0.0038(10) -0.0017(9)
C18 0.0517(14) 0.0404(12) 0.0484(13) 0.0115(10) 0.0091(11) 0.0040(10)
C19 0.0530(14) 0.0509(14) 0.0567(15) 0.0012(11) 0.0132(12) -0.0014(11)
C20 0.0446(14) 0.0567(14) 0.0506(14) 0.0083(11) 0.0021(11) -0.0100(11)
C21 0.0619(16) 0.0677(17) 0.0677(17) 0.0257(13) 0.0052(13) 0.0161(14)
C22 0.0615(16) 0.0629(16) 0.0599(16) 0.0136(12) 0.0122(12) 0.0191(12)
C23 0.0523(15) 0.0841(19) 0.0696(18) 0.0135(13) 0.0065(13) -0.0160(15)
C24 0.0570(19) 0.141(3) 0.123(3) -0.0163(18) 0.0226(19) -0.049(2)
C25 0.0763(19) 0.094(2) 0.079(2) 0.0164(16) 0.0350(15) -0.0090(16)

loop_
_atom_type_symbol
_atom_type_description
_atom_type_scat_dispersion_real
_atom_type_scat_dispersion_imag
_atom_type_scat_source
C C 0.0033 0.0016 'International Tables Vol C Tables 4.2.6.8 and 6.1.1.4'
H H 0.0000 0.0000 'International Tables Vol C Tables 4.2.6.8 and 6.1.1.4'
N N 0.0061 0.0033 'International Tables Vol C Tables 4.2.6.8 and 6.1.1.4'
O O 0.0106 0.0060 'International Tables Vol C Tables 4.2.6.8 and 6.1.1.4'

loop_
_geom_angle_atom_site_label_1
_geom_angle_atom_site_label_2
_geom_angle_atom_site_label_3
_geom_angle
C16 O2 C8 116.12(15)
N2 N1 C10 110.32(17)
N2 N1 C9 119.65(18)
C10 N1 C9 130.00(18)
N3 N2 N1 108.30(19)
N2 N3 C11 108.35(19)
C2 C1 C6 121.0(2)
C2 C1 H1A 119.5
C6 C1 H1A 119.5
C1 C2 C3 121.1(2)
C1 C2 H2B 119.4
C3 C2 H2B 119.4
C2 C3 C4 117.8(2)
C2 C3 C25 120.7(2)
C4 C3 C25 121.5(2)
C5 C4 C3 121.5(2)
C5 C4 H4A 119.3
C3 C4 H4A 119.3
C4 C5 C6 120.5(2)
C4 C5 H5A 119.7
C6 C5 H5A 119.7
C5 C6 C1 118.08(19)
C5 C6 C7 123.67(18)
C1 C6 C7 118.25(18)
O3 C7 C6 121.66(18)
O3 C7 C8 118.71(18)
C6 C7 C8 119.58(17)
O2 C8 C9 105.37(15)
O2 C8 C7 108.86(16)
C9 C8 C7 110.80(17)
O2 C8 H8A 110.6
C9 C8 H8A 110.6
C7 C8 H8A 110.6
N1 C9 C8 113.01(17)
N1 C9 H9A 109.0
C8 C9 H9A 109.0
N1 C9 H9B 109.0
C8 C9 H9B 109.0
H9A C9 H9B 107.8
N1 C10 C11 104.35(19)
N1 C10 C15 132.9(2)
N3 C11 C10 108.7(2)
N3 C11 C12 131.4(2)
C10 C11 C12 119.9(2)
C13 C12 C11 117.2(2)
C13 C12 H12A 121.4
C11 C12 H12A 121.4
C12 C13 C14 122.1(2)
C12 C13 H13A 118.9
C14 C13 H13A 118.9
C15 C14 C13 121.9(3)
C15 C14 H14A 119.1
C13 C14 H14A 119.1
C14 C15 C10 116.2(2)
C14 C15 H15A 121.9
C10 C15 H15A 121.9
C11 C10 C15 122.7(2)
O1 C16 O2 121.86(19)
O1 C16 C17 125.6(2)
O2 C16 C17 112.48(18)
C18 C17 C22 118.4(2)
C18 C17 C16 122.50(19)
C22 C17 C16 118.9(2)
C17 C18 C19 121.1(2)
C17 C18 H18A 119.4
C19 C18 H18A 119.4
C18 C19 C20 121.0(2)
C18 C19 H19A 119.5
C20 C19 H19A 119.5
C21 C20 C19 117.1(2)
C21 C20 C23 121.7(2)
C19 C20 C23 121.1(2)
C22 C21 C20 122.2(2)
C22 C21 H21A 118.9
C20 C21 H21A 118.9
C21 C22 C17 120.0(2)
C21 C22 H22A 120.0
C17 C22 H22A 120.0
C24 C23 C20 113.5(2)
C24 C23 H23A 108.9
C20 C23 H23A 108.9
C24 C23 H23B 108.9
C20 C23 H23B 108.9
H23A C23 H23B 107.7
C23 C24 H24A 109.5
C23 C24 H24B 109.5
H24A C24 H24B 109.5
C23 C24 H24C 109.5
H24A C24 H24C 109.5
H24B C24 H24C 109.5
C3 C25 H25A 109.5
C3 C25 H25B 109.5
H25A C25 H25B 109.5
C3 C25 H25C 109.5
H25A C25 H25C 109.5
H25B C25 H25C 109.5

loop_
_geom_bond_atom_site_label_1
_geom_bond_atom_site_label_2
_geom_bond_distance
O1 C16 1.198(2)
O2 C16 1.362(2)
O2 C8 1.436(2)
O3 C7 1.215(2)
N1 N2 1.357(2)
N1 C10 1.360(3)
N1 C9 1.445(3)
N2 N3 1.311(3)
N3 C11 1.372(3)
C1 C2 1.377(3)
C1 H1A 0.9300
C2 C3 1.381(3)
C2 H2B 0.9300
C3 C4 1.388(3)
C3 C25 1.511(3)
C4 H4A 0.9300
C5 C4 1.379(3)
C5 H5A 0.9300
C6 C5 1.386(3)
C6 C1 1.391(3)
C6 C7 1.482(3)
C7 C8 1.535(3)
C8 H8A 0.9800
C9 C8 1.527(3)
C9 H9A 0.9700
C9 H9B 0.9700
C10 C11 1.387(3)
C10 C15 1.392(3)
C11 C12 1.406(3)
C12 H12A 0.9300
C13 C12 1.357(4)
C13 C14 1.400(3)
C13 H13A 0.9300
C14 H14A 0.9300
C15 C14 1.365(3)
C15 H15A 0.9300
C17 C18 1.378(3)
C17 C22 1.384(3)
C17 C16 1.473(3)
C18 C19 1.382(3)
C18 H18A 0.9300
C19 C20 1.388(3)
C19 H19A 0.9300
C20 C21 1.382(3)
C20 C23 1.508(3)
C21 C22 1.378(3)
C21 H21A 0.9300
C22 H22A 0.9300
C23 C24 1.479(4)
C23 H23A 0.9700
C23 H23B 0.9700
C24 H24A 0.9600
C24 H24B 0.9600
C24 H24C 0.9600
C25 H25A 0.9600
C25 H25B 0.9600
C25 H25C 0.9600

loop_
_geom_hbond_atom_site_label_D
_geom_hbond_atom_site_label_H
_geom_hbond_atom_site_label_A
_geom_hbond_site_symmetry_A
_geom_hbond_distance_DH
_geom_hbond_distance_HA
_geom_hbond_distance_DA
_geom_hbond_angle_DHA
_geom_hbond_publ_flag
C13 H13A Cg1 4_555 0.93 2.985 3.681 132.92 yes
C19 H19A Cg2 3_656 0.93 2.900 3.734 149.85 yes
C14 H14A O1 1_556 0.93 2.479 3.195(3) 133.82 yes

loop_
_geom_torsion_atom_site_label_1
_geom_torsion_atom_site_label_2
_geom_torsion_atom_site_label_3
_geom_torsion_atom_site_label_4
_geom_torsion
C5 C6 C7 O3 177.4(2)
C1 C6 C7 O3 -2.6(3)
C5 C6 C7 C8 -5.2(3)
C1 C6 C7 C8 174.67(17)
N2 N1 C10 C11 0.0(2)
C9 N1 C10 C11 -177.8(2)
N2 N1 C10 C15 179.4(2)
C9 N1 C10 C15 1.7(4)
C8 O2 C16 O1 -13.9(3)
C8 O2 C16 C17 164.83(16)
C18 C17 C16 O1 160.4(2)
C22 C17 C16 O1 -14.1(3)
C18 C17 C16 O2 -18.3(3)
C22 C17 C16 O2 167.13(19)
N2 N1 C9 C8 -95.3(2)
C10 N1 C9 C8 82.2(3)
C16 O2 C8 C9 173.49(16)
C16 O2 C8 C7 -67.6(2)
N1 C9 C8 O2 -72.8(2)
N1 C9 C8 C7 169.63(16)
O3 C7 C8 O2 -13.8(3)
C6 C7 C8 O2 168.86(16)
O3 C7 C8 C9 101.7(2)
C6 C7 C8 C9 -75.7(2)
C5 C6 C1 C2 0.5(3)
C7 C6 C1 C2 -179.46(19)
C10 N1 N2 N3 0.2(2)
C9 N1 N2 N3 178.16(19)
C6 C1 C2 C3 0.1(3)
C22 C17 C18 C19 2.3(3)
C16 C17 C18 C19 -172.3(2)
N1 N2 N3 C11 -0.2(3)
N2 N3 C11 C10 0.2(3)
N2 N3 C11 C12 -179.6(2)
N1 C10 C11 N3 -0.1(2)
C15 C10 C11 N3 -179.6(2)
N1 C10 C11 C12 179.8(2)
C15 C10 C11 C12 0.3(3)
C1 C6 C5 C4 -0.8(3)
C7 C6 C5 C4 179.1(2)
N1 C10 C15 C14 -179.7(2)
C11 C10 C15 C14 -0.4(3)
C1 C2 C3 C4 -0.4(3)
C1 C2 C3 C25 -179.6(2)
C17 C18 C19 C20 -1.0(3)
C18 C19 C20 C21 -2.0(3)
C18 C19 C20 C23 175.7(2)
C19 C20 C21 C22 3.8(4)
C23 C20 C21 C22 -173.9(2)
C21 C20 C23 C24 94.6(3)
C19 C20 C23 C24 -83.0(3)
C6 C5 C4 C3 0.6(4)
C2 C3 C4 C5 0.0(4)
C25 C3 C4 C5 179.2(2)
C20 C21 C22 C17 -2.5(4)
C18 C17 C22 C21 -0.6(4)
C16 C17 C22 C21 174.2(2)
C10 C15 C14 C13 0.3(3)
C12 C13 C14 C15 -0.1(4)
C14 C13 C12 C11 0.0(4)
N3 C11 C12 C13 179.8(2)
C10 C11 C12 C13 -0.1(3)
